data_7201307
loop_
_publ_author_name
'Fabelo, Oscar'
'Pas\'an, Jorge'
'Ca\~nadillas-Delgado, Laura'
'Delgado, Fernando S.'
'Yuste, Consuelo'
'Lloret, Francesc'
'Julve, Miguel'
'Ruiz-P\'erez, Catalina'

_publ_section_title
;
 Novel cobalt(II) coordination polymers based on
 1,2,4,5-benzenetetracarboxylic acid and extended bis-monodentate
 ligands
;
_journal_issue 10
_journal_name_full CrystEngComm
_journal_page_first 2169
_journal_paper_doi 10.1039/b907895a
_journal_volume 11
_journal_year 2009
_chemical_formula_sum 'C17 H25 Co N2 O10'
_chemical_formula_weight 476.32
_space_group_IT_number 2
_symmetry_cell_setting triclinic
_symmetry_Int_Tables_number 2
_symmetry_space_group_name_Hall '-P 1'
_symmetry_space_group_name_H-M 'P -1'
_atom_sites_solution_hydrogens geom
_atom_sites_solution_primary direct
_atom_sites_solution_secondary difmap
_audit_creation_method SHELXL-97
_cell_angle_alpha 60.996(8)
_cell_angle_beta 66.612(8)
_cell_angle_gamma 66.832(8)
_cell_formula_units_Z 2
_cell_length_a 9.3705(10)
_cell_length_b 11.4792(13)
_cell_length_c 11.6886(9)
_cell_measurement_temperature 293(2)
_cell_volume 977.13(19)
_computing_cell_refinement 'EvalCCD (Duisenberg & Schreurs 1990-2000)'
_computing_data_collection 'Collect (Bruker AXS BV, 1997-2004)'
_computing_data_reduction 'EvalCCD (Duisenberg & Schreurs 1990-2000)'
_computing_molecular_graphics 'Ortep-3 for Windows (Farrugia, 1997)'
_computing_publication_material 'WinGX publication routines (Farrugia, 1999)'
_computing_structure_refinement 'SHELXL-97 (Sheldrick, 1997)'
_computing_structure_solution 'SHELXL-97 (Sheldrick, 1997)'
_diffrn_ambient_temperature 293(2)
_diffrn_detector 'CCD plate'
_diffrn_detector_area_resol_mean 9
_diffrn_measured_fraction_theta_full 0.998
_diffrn_measured_fraction_theta_max 0.998
_diffrn_measurement_device '95mm CCD camera on \k-goniostat'
_diffrn_measurement_device_type KappaCCD
_diffrn_measurement_method 'CCD rotation images, thick slices'
_diffrn_radiation_monochromator 'horizonally mounted graphite crystal'
_diffrn_radiation_probe x-ray
_diffrn_radiation_source 'fine-focus sealed tube'
_diffrn_radiation_type Mok\a
_diffrn_radiation_wavelength 0.71073
_diffrn_reflns_av_R_equivalents 0.0652
_diffrn_reflns_av_sigmaI/netI 0.0590
_diffrn_reflns_limit_h_max 12
_diffrn_reflns_limit_h_min -12
_diffrn_reflns_limit_k_max 14
_diffrn_reflns_limit_k_min -14
_diffrn_reflns_limit_l_max 15
_diffrn_reflns_limit_l_min -14
_diffrn_reflns_number 19033
_diffrn_reflns_theta_full 27.50
_diffrn_reflns_theta_max 27.50
_diffrn_reflns_theta_min 2.45
_diffrn_source 'Enraf Nonius FR590'
_exptl_absorpt_coefficient_mu 0.939
_exptl_absorpt_correction_T_max 0.9634
_exptl_absorpt_correction_T_min 0.9120
_exptl_absorpt_correction_type sphere
_exptl_crystal_colour Pink
_exptl_crystal_density_diffrn 1.619
_exptl_crystal_density_method 'not measured'
_exptl_crystal_description Prism
_exptl_crystal_F_000 496
_exptl_crystal_size_max 0.10
_exptl_crystal_size_mid 0.06
_exptl_crystal_size_min 0.04
_refine_diff_density_max 0.999
_refine_diff_density_min -0.786
_refine_diff_density_rms 0.162
_refine_ls_extinction_coef 0.023(6)
_refine_ls_extinction_expression Fc^*^=kFc[1+0.001xFc^2^\l^3^/sin(2\q)]^-1/4^
_refine_ls_extinction_method SHELXL
_refine_ls_goodness_of_fit_ref 1.072
_refine_ls_hydrogen_treatment constr
_refine_ls_matrix_type full
_refine_ls_number_parameters 275
_refine_ls_number_reflns 4468
_refine_ls_number_restraints 0
_refine_ls_restrained_S_all 1.072
_refine_ls_R_factor_all 0.1019
_refine_ls_R_factor_gt 0.0723
_refine_ls_shift/su_max 0.000
_refine_ls_shift/su_mean 0.000
_refine_ls_structure_factor_coef Fsqd
_refine_ls_weighting_details 'calc w=1/[\s^2^(Fo^2^)+(0.1377P)^2^+1.1229P] where P=(Fo^2^+2Fc^2^)/3'
_refine_ls_weighting_scheme calc
_refine_ls_wR_factor_gt 0.2005
_refine_ls_wR_factor_ref 0.2283
_reflns_number_gt 3187
_reflns_number_total 4468
_reflns_threshold_expression >2sigma(I)
_cod_data_source_file b907895a.txt
_cod_data_source_block Compound-4
_cod_original_cell_volume 977.13(17)
_cod_database_code 7201307

loop_
_symmetry_equiv_pos_as_xyz
'x, y, z'
'-x, -y, -z'

loop_
_atom_site_label
_atom_site_type_symbol
_atom_site_fract_x
_atom_site_fract_y
_atom_site_fract_z
_atom_site_U_iso_or_equiv
_atom_site_adp_type
_atom_site_occupancy
_atom_site_symmetry_multiplicity
_atom_site_calc_flag
_atom_site_refinement_flags
_atom_site_disorder_assembly
_atom_site_disorder_group
Co1 Co 1.0000 0.0000 1.0000 0.0314(3) Uani 1 2 d S . .
Co2 Co 0.5000 0.5000 0.5000 0.0274(3) Uani 1 2 d S . .
C1 C 0.5998(5) 0.3778(4) 0.9856(4) 0.0248(8) Uani 1 1 d . . .
C2 C 0.5287(5) 0.4829(4) 0.8818(4) 0.0242(8) Uani 1 1 d . . .
C3 C 0.4292(5) 0.6036(4) 0.8980(4) 0.0264(9) Uani 1 1 d . . .
C4 C 0.6932(5) 0.2389(4) 0.9778(4) 0.0270(9) Uani 1 1 d . . .
C5 C 0.5786(5) 0.4729(4) 0.7453(4) 0.0264(9) Uani 1 1 d . . .
C6 C 1.2441(6) 0.0612(5) 0.7263(5) 0.0410(11) Uani 1 1 d . . .
C7 C 1.3075(6) 0.1110(5) 0.5875(5) 0.0395(11) Uani 1 1 d . . .
C8 C 1.2092(6) 0.1853(5) 0.5008(5) 0.0370(11) Uani 1 1 d . . .
C9 C 1.0457(6) 0.2144(5) 0.5616(5) 0.0403(11) Uani 1 1 d . . .
C10 C 0.9895(6) 0.1638(5) 0.7005(5) 0.0379(11) Uani 1 1 d . . .
C11 C 1.2716(7) 0.2250(5) 0.3519(5) 0.0453(12) Uani 1 1 d . . .
C12 C 1.2139(7) 0.1589(5) 0.2971(5) 0.0465(13) Uani 1 1 d . . .
C13 C 1.2792(6) 0.0053(5) 0.3440(5) 0.0387(11) Uani 1 1 d . . .
C14 C 1.2289(6) -0.0841(5) 0.4768(5) 0.0392(11) Uani 1 1 d . . .
C15 C 1.2955(6) -0.2233(5) 0.5151(5) 0.0364(10) Uani 1 1 d . . .
C16 C 1.4546(6) -0.1961(5) 0.3011(5) 0.0365(10) Uani 1 1 d . . .
C17 C 1.3951(6) -0.0554(5) 0.2551(5) 0.0384(11) Uani 1 1 d . . .
O1 O 0.8315(4) 0.1900(3) 0.9975(3) 0.0356(8) Uani 1 1 d . . .
O2 O 0.6252(4) 0.1809(3) 0.9556(4) 0.0407(8) Uani 1 1 d . . .
O3 O 0.4697(4) 0.4952(3) 0.6950(3) 0.0337(7) Uani 1 1 d . . .
O4 O 0.7259(4) 0.4469(4) 0.6916(3) 0.0386(8) Uani 1 1 d . . .
O1W O 1.1702(4) 0.0650(4) 1.0165(4) 0.0466(9) Uani 1 1 d . . .
O2W O 0.7369(4) 0.5155(4) 0.4382(3) 0.0435(9) Uani 1 1 d . . .
O3W O 0.9944(5) 0.4071(5) 0.7704(4) 0.0641(12) Uani 1 1 d . . .
O4W O 0.9483(10) 0.2108(9) 1.1685(9) 0.140(3) Uani 1 1 d . . .
O5W O 1.2795(15) 0.2872(14) 0.9540(11) 0.203(5) Uani 1 1 d . . .
O6W O 0.9070(16) 0.4659(9) 1.1346(11) 0.198(5) Uani 1 1 d . . .
N1 N 1.0861(4) 0.0857(4) 0.7834(4) 0.0348(9) Uani 1 1 d . . .
N2 N 1.4063(5) -0.2813(4) 0.4297(4) 0.0341(9) Uani 1 1 d . . .
H3 H 0.3811 0.6732 0.8295 0.032 Uiso 1 1 calc R . .
H6 H 1.3141 0.0086 0.7820 0.049 Uiso 1 1 calc R . .
H7 H 1.4183 0.0938 0.5524 0.047 Uiso 1 1 calc R . .
H9 H 0.9734 0.2685 0.5080 0.048 Uiso 1 1 calc R . .
H10 H 0.8793 0.1851 0.7382 0.045 Uiso 1 1 calc R . .
H11A H 1.3881 0.1985 0.3294 0.054 Uiso 1 1 calc R . .
H11B H 1.2381 0.3243 0.3074 0.054 Uiso 1 1 calc R . .
H12A H 1.0975 0.1798 0.3254 0.056 Uiso 1 1 calc R . .
H12B H 1.2456 0.1995 0.1990 0.056 Uiso 1 1 calc R . .
H14 H 1.1500 -0.0495 0.5396 0.047 Uiso 1 1 calc R . .
H15 H 1.2618 -0.2803 0.6050 0.044 Uiso 1 1 calc R . .
H16 H 1.5320 -0.2340 0.2401 0.044 Uiso 1 1 calc R . .
H17 H 1.4319 -0.0007 0.1649 0.046 Uiso 1 1 calc R . .

loop_
_atom_site_aniso_label
_atom_site_aniso_U_11
_atom_site_aniso_U_22
_atom_site_aniso_U_33
_atom_site_aniso_U_23
_atom_site_aniso_U_13
_atom_site_aniso_U_12
Co1 0.0298(5) 0.0344(5) 0.0290(5) -0.0172(4) -0.0106(3) 0.0021(3)
Co2 0.0309(5) 0.0361(5) 0.0205(4) -0.0157(3) -0.0089(3) -0.0052(3)
C1 0.025(2) 0.032(2) 0.0206(19) -0.0145(16) -0.0048(15) -0.0055(16)
C2 0.028(2) 0.031(2) 0.0196(18) -0.0133(16) -0.0095(15) -0.0048(16)
C3 0.030(2) 0.031(2) 0.0179(18) -0.0110(16) -0.0089(15) -0.0023(16)
C4 0.031(2) 0.031(2) 0.0190(18) -0.0124(16) -0.0093(16) -0.0018(17)
C5 0.037(2) 0.026(2) 0.0191(18) -0.0124(16) -0.0113(17) -0.0018(17)
C6 0.035(2) 0.047(3) 0.041(3) -0.018(2) -0.015(2) -0.004(2)
C7 0.034(2) 0.047(3) 0.039(3) -0.021(2) -0.006(2) -0.010(2)
C8 0.049(3) 0.034(2) 0.034(2) -0.0172(19) -0.009(2) -0.013(2)
C9 0.049(3) 0.036(3) 0.036(2) -0.017(2) -0.022(2) 0.004(2)
C10 0.031(2) 0.045(3) 0.037(2) -0.021(2) -0.0101(19) -0.001(2)
C11 0.060(3) 0.038(3) 0.034(3) -0.012(2) -0.011(2) -0.012(2)
C12 0.066(3) 0.036(3) 0.034(3) -0.012(2) -0.023(2) -0.002(2)
C13 0.049(3) 0.043(3) 0.034(2) -0.017(2) -0.020(2) -0.009(2)
C14 0.040(3) 0.047(3) 0.035(2) -0.023(2) -0.009(2) -0.006(2)
C15 0.038(2) 0.040(3) 0.030(2) -0.0107(19) -0.0105(19) -0.011(2)
C16 0.044(3) 0.040(3) 0.029(2) -0.0167(19) -0.0114(19) -0.007(2)
C17 0.048(3) 0.043(3) 0.030(2) -0.016(2) -0.013(2) -0.013(2)
N1 0.033(2) 0.039(2) 0.0314(19) -0.0170(16) -0.0106(15) -0.0006(16)
N2 0.038(2) 0.039(2) 0.032(2) -0.0165(16) -0.0136(16) -0.0077(17)
O1 0.0366(17) 0.0369(18) 0.0398(18) -0.0246(15) -0.0177(14) 0.0051(14)
O2 0.0420(18) 0.0419(19) 0.052(2) -0.0288(16) -0.0190(16) -0.0036(15)
O3 0.0375(17) 0.0470(19) 0.0271(15) -0.0235(14) -0.0121(13) -0.0051(14)
O4 0.0352(18) 0.058(2) 0.0249(16) -0.0240(15) -0.0077(13) -0.0041(15)
O1W 0.043(2) 0.045(2) 0.062(2) -0.0290(18) -0.0203(17) -0.0034(16)
O2W 0.0404(19) 0.068(2) 0.0284(17) -0.0203(16) -0.0081(14) -0.0183(17)
O3W 0.065(3) 0.087(3) 0.049(2) -0.025(2) -0.008(2) -0.036(2)
O4W 0.141(6) 0.169(7) 0.151(7) -0.094(6) -0.063(6) -0.010(6)
O5W 0.253(12) 0.281(14) 0.139(8) -0.096(9) 0.008(8) -0.167(12)
O6W 0.356(15) 0.120(7) 0.223(10) -0.069(7) -0.191(11) -0.039(8)

loop_
_atom_type_symbol
_atom_type_description
_atom_type_scat_dispersion_real
_atom_type_scat_dispersion_imag
_atom_type_scat_source
C C 0.0030 0.0020 'International Tables Vol C Tables 4.2.6.8 and 6.1.1.4'
H H 0.0000 0.0000 'International Tables Vol C Tables 4.2.6.8 and 6.1.1.4'
Co Co 0.3490 0.9720 'International Tables Vol C Tables 4.2.6.8 and 6.1.1.4'
N N 0.0060 0.0030 'International Tables Vol C Tables 4.2.6.8 and 6.1.1.4'
O O 0.0110 0.0060 'International Tables Vol C Tables 4.2.6.8 and 6.1.1.4'

loop_
_geom_angle_atom_site_label_1
_geom_angle_atom_site_label_2
_geom_angle_atom_site_label_3
_geom_angle
_geom_angle_site_symmetry_1
_geom_angle_site_symmetry_3
_geom_angle_publ_flag
C1 C2 C5 120.1(4) . . ?
C1 C3 C2 121.1(4) 2_667 . ?
C2 C1 C4 120.4(3) . . ?
C3 C1 C2 119.6(4) 2_667 . ?
C3 C1 C4 119.7(4) 2_667 . ?
C3 C2 C1 119.3(4) . . ?
C3 C2 C5 120.0(3) . . ?
C4 O1 Co1 130.1(3) . . ?
C5 O3 Co2 127.0(3) . . ?
C6 N1 Co1 119.6(3) . . ?
C7 C8 C11 122.7(5) . . ?
C7 C8 C9 115.7(4) . . ?
C8 C11 C12 113.4(4) . . ?
C8 C7 C6 121.0(5) . . ?
C9 C8 C11 121.5(5) . . ?
C10 C9 C8 120.6(4) . . ?
C10 N1 C6 117.1(4) . . ?
C10 N1 Co1 123.4(3) . . ?
C13 C12 C11 113.6(4) . . ?
C14 C13 C12 122.5(5) . . ?
C14 C13 C17 116.3(5) . . ?
C15 C14 C13 120.1(5) . . ?
C15 N2 C16 116.9(4) . . ?
C15 N2 Co2 120.3(3) . 1_645 ?
C16 C17 C13 120.0(5) . . ?
C16 N2 Co2 122.8(3) . 1_645 ?
C17 C13 C12 121.2(5) . . ?
N1 C10 C9 122.9(4) . . ?
N1 C6 C7 122.5(4) . . ?
N1 Co1 N1 180.0 . 2_757 ?
N2 C15 C14 123.5(4) . . ?
N2 C16 C17 123.1(4) . . ?
N2 Co2 N2 180.000(1) 1_465 2_756 ?
N2 Co2 O3 89.11(13) 1_465 . ?
N2 Co2 O3 89.11(13) 2_756 2_666 ?
N2 Co2 O3 90.89(13) 1_465 2_666 ?
N2 Co2 O3 90.89(13) 2_756 . ?
O1 C4 C1 117.5(4) . . ?
O1 Co1 N1 88.93(13) . 2_757 ?
O1 Co1 N1 88.93(13) 2_757 . ?
O1 Co1 N1 91.07(13) . . ?
O1 Co1 N1 91.07(13) 2_757 2_757 ?
O1 Co1 O1 180.0(2) . 2_757 ?
O2 C4 C1 117.2(4) . . ?
O2 C4 O1 125.3(4) . . ?
O3 C5 C2 118.0(4) . . ?
O3 Co2 O3 180.00(18) . 2_666 ?
O4 C5 C2 116.2(4) . . ?
O4 C5 O3 125.8(4) . . ?
O1W Co1 N1 89.72(15) . . ?
O1W Co1 N1 89.72(15) 2_757 2_757 ?
O1W Co1 N1 90.28(15) . 2_757 ?
O1W Co1 N1 90.28(15) 2_757 . ?
O1W Co1 O1 89.20(13) . . ?
O1W Co1 O1 89.20(13) 2_757 2_757 ?
O1W Co1 O1 90.80(13) . 2_757 ?
O1W Co1 O1 90.80(13) 2_757 . ?
O1W Co1 O1W 180.00(17) 2_757 . ?
O2W Co2 N2 87.46(15) . 2_756 ?
O2W Co2 N2 87.46(15) 2_666 1_465 ?
O2W Co2 N2 92.54(15) . 1_465 ?
O2W Co2 N2 92.54(15) 2_666 2_756 ?
O2W Co2 O2W 180.0(2) . 2_666 ?
O2W Co2 O3 89.38(12) . 2_666 ?
O2W Co2 O3 89.38(12) 2_666 . ?
O2W Co2 O3 90.62(12) . . ?
O2W Co2 O3 90.62(12) 2_666 2_666 ?

loop_
_geom_bond_atom_site_label_1
_geom_bond_atom_site_label_2
_geom_bond_distance
_geom_bond_site_symmetry_2
_geom_bond_publ_flag
O2W Co2 2.096(3) . ?
O1W Co1 2.112(4) . ?
Co2 O2W 2.096(3) 2_666 ?
Co2 N2 2.142(4) 1_465 ?
Co2 N2 2.142(4) 2_756 ?
Co2 O3 2.158(3) . ?
Co2 O3 2.158(3) 2_666 ?
Co1 O1W 2.112(4) 2_757 ?
Co1 O1 2.125(3) . ?
Co1 O1 2.125(3) 2_757 ?
Co1 N1 2.149(4) . ?
Co1 N1 2.149(4) 2_757 ?
O2 C4 1.245(5) . ?
O1 C4 1.260(5) . ?
O3 C5 1.256(5) . ?
O4 C5 1.249(5) . ?
N1 C10 1.333(6) . ?
N1 C6 1.336(6) . ?
C2 C3 1.387(6) . ?
C2 C1 1.401(5) . ?
C2 C5 1.523(5) . ?
C4 C1 1.515(6) . ?
N2 C15 1.340(6) . ?
N2 C16 1.343(6) . ?
N2 Co2 2.142(4) 1_645 ?
C3 C1 1.383(5) 2_667 ?
C1 C3 1.383(5) 2_667 ?
C14 C15 1.373(7) . ?
C14 C13 1.393(7) . ?
C13 C17 1.398(7) . ?
C13 C12 1.505(7) . ?
C17 C16 1.377(7) . ?
C9 C10 1.378(7) . ?
C9 C8 1.388(7) . ?
C6 C7 1.383(7) . ?
C7 C8 1.374(7) . ?
C8 C11 1.487(7) . ?
C12 C11 1.533(8) . ?
